data_2001388
loop_
_publ_author_name
'Soriano-Garc\'ia, M.'
'Cort\'es C., E.'
'Cort\'es R., E.'
'Avila Z., J. G.'
'Dom\'inguez T., A.'

_publ_section_title
;Structure of
 2,7,7-trimethyl-5,6,7,8-tetrahydro-4<i>H</i>-furo[3,2-<i>c</i>]azepine-4-thione
;
_journal_issue 9
_journal_name_full 'Acta Crystallographica Section C'
_journal_page_first 1637
_journal_page_last 1638
_journal_paper_doi 10.1107/S010827019300188X
_journal_volume 49
_journal_year 1993
_chemical_formula_sum 'C11 H15 N O S'
_chemical_formula_weight 209.3
_space_group_IT_number 2
_space_group_name_Hall '-P 1'
_space_group_name_H-M_alt 'P -1'
_symmetry_cell_setting triclinic
_symmetry_space_group_name_Hall '-P 1'
_symmetry_space_group_name_H-M 'P -1'
_atom_type_scat_source IntTabIV
_cell_angle_alpha 91.89(3)
_cell_angle_beta 99.97(4)
_cell_angle_gamma 89.65(4)
_cell_formula_units_Z 4
_cell_length_a 10.359(5)
_cell_length_b 10.861(5)
_cell_length_c 9.947(4)
_cell_measurement_reflns_used 25
_cell_measurement_temperature 293
_cell_measurement_theta_max 13.05
_cell_measurement_theta_min 4.5
_cell_volume 1101.6(9)
_diffrn_measurement_device 'Nicolet P3/F'
_diffrn_measurement_method 2\q/\q
_diffrn_radiation_type CuK\a
_diffrn_radiation_wavelength 1.5418
_diffrn_reflns_av_R_equivalents 0.021
_diffrn_reflns_limit_h_max 10
_diffrn_reflns_limit_h_min -10
_diffrn_reflns_limit_k_max 10
_diffrn_reflns_limit_k_min -10
_diffrn_reflns_limit_l_max 9
_diffrn_reflns_limit_l_min 0
_diffrn_reflns_number 24211
_diffrn_reflns_theta_max 110
_diffrn_standards_decay_% <3
_diffrn_standards_interval_count 50
_diffrn_standards_interval_time 40
_diffrn_standards_number 2
_exptl_absorpt_coefficient_mu 2.29
_exptl_absorpt_correction_type none
_exptl_crystal_colour Colourless
_exptl_crystal_density_diffrn 1.26
_exptl_crystal_description Cubes
_exptl_crystal_size_max 0.2
_exptl_crystal_size_mid 0.2
_exptl_crystal_size_min 0.2
_refine_diff_density_max 0.42
_refine_diff_density_min -0.39
_refine_ls_goodness_of_fit_obs 1.06
_refine_ls_number_parameters 259
_refine_ls_number_reflns 1898
_refine_ls_R_factor_obs 0.065
_refine_ls_shift/esd_max 0.011
_refine_ls_structure_factor_coef F
_refine_ls_weighting_details 'w = [\s^2^F + 0.0054F^2^]^-1^'
_refine_ls_weighting_scheme calc
_refine_ls_wR_factor_obs 0.088
_reflns_number_observed 1898
_reflns_number_total 2257
_reflns_observed_criterion I>2.5\s(I)
_cod_data_source_file ha1036.cif
_cod_data_source_block ha1036_structure_1_of_1
_cod_depositor_comments
;
The following automatic conversions were performed:

'_refine_ls_weighting_scheme' value '[\s^2^F + 0.0054F^2^]^-1^' was
changed to 'calc'. New tag '_refine_ls_weighting_details' was
created. The value of the new tag was set to 'w = [\s^2^F +
0.0054F^2^]^-1^'.

Automatic conversion script
Id: cif_fix_values 3143 2015-03-26 13:38:13Z robertas 
;
_cod_original_cell_volume 1102.0(10)
_cod_database_code 2001388

loop_
_space_group_symop_id
_space_group_symop_operation_xyz
1 x,y,z
2 -x,-y,-z

loop_
_atom_site_label
_atom_site_fract_x
_atom_site_fract_y
_atom_site_fract_z
_atom_site_U_iso_or_equiv
S(1) .06250(10) .51510(10) .20190(10) 61.0(10)
O(1) -.0795(3) .7852(3) .5506(3) 55.0(10)
C(2) -.1673(4) .6945(4) .4941(4) 52(2)
C(3) -.1106(4) .6193(4) .4134(4) 49(2)
C(3a) .0215(4) .6629(3) .4173(4) 41.0(10)
C(4) .1146(4) .6074(4) .3396(4) 46(2)
N(5) .2400(4) .6338(4) .3761(4) 58(2)
C(6) .3054(4) .7043(4) .4945(5) 57(2)
C(7) .2662(4) .8403(4) .5002(4) 50(2)
C(8) .1394(4) .8533(4) .5575(5) 61(2)
C(8a) .0354(4) .7643(4) .5024(4) 47(2)
C(9) -.2967(4) .6995(5) .5369(5) 71(2)
C(10) .3732(4) .9071(4) .6005(5) 65(2)
C(11) .2537(5) .8957(5) .3618(5) 82(2)
S(1') .49940(10) .48930(10) -.26020(10) 56.0(10)
O(1') .3478(3) .8170(3) .0228(3) 55.0(10)
C(2') .2532(4) .7425(4) -.0523(4) 50(2)
C(3') .3106(4) .6526(4) -.1154(4) 49(2)
C(3'a) .4505(4) .6700(3) -.0788(4) 42.0(10)
C(4') .5480(4) .5909(4) -.1306(4) 46(2)
N(5') .6725(3) .6013(3) -.0751(4) 50.0(10)
C(6') .7336(4) .6711(4) .0467(4) 51(2)
C(7') .7127(4) .8105(4) .0450(4) 47(2)
C(8') .5811(4) .8399(4) .0830(5) 56(2)
C(8'a) .4678(4) .7712(4) .0041(4) 49(2)
C(9') .1153(4) .7752(4) -.0444(5) 67(2)
C(10') .8186(4) .8701(4) .1525(5) 61(2)
C(11') .7223(5) .8607(4) -.0949(5) 64(2)
H(3) -.1503 .5488 .3619 ?
H(5) .284(5) .612(5) .338(5) ?
H(6a) .2858 .6668 .5747 ?
H(6b) .3980 .7002 .4949 ?
H(8a) .1054 .9346 .5387 ?
H(8b) .1602 .8440 .6545 ?
H(9a) -.3397 .7752 .5086 ?
H(9b) -.2855 .6953 .6344 ?
H(9C) -.3490 .6312 .4954 ?
H(10a) .3509 .9927 .6077 ?
H(10b) .4552 .8993 .5683 ?
H(10c) .3810 .8714 .6885 ?
H(11a) .1798 .8599 .3020 ?
H(11b) .3320 .8794 .3248 ?
H(11c) .2412 .9831 .3704 ?
H(3') .2670 .5882 -.1743 ?
H(5') .720(4) .561(4) -.102(5) ?
H(6'a) .6992 .6408 .1229 ?
H(6'b) .8262 .6560 .0593 ?
H(8'a) .5649 .9262 .0703 ?
H(8'b) .5858 .8223 .1777 ?
H(9'a) .1004 .8603 -.0650 ?
H(9'b) .0990 .7615 .0461 ?
H(9'c) .0573 .7248 -.1091 ?
H(10d) .8235 .8285 .2369 ?
H(10e) .7975 .9552 .1662 ?
H(10f) .9016 .8640 .1222 ?
H(11d) .6439 .8404 -.1582 ?
H(11e) .7966 .8247 -.1270 ?
H(11f) .7324 .9486 -.0870 ?

loop_
_geom_angle_atom_site_label_1
_geom_angle_atom_site_label_2
_geom_angle_atom_site_label_3
_geom_angle
_geom_angle_publ_flag
C(2) O(1) C(8a) 107.6(3) yes
O(1) C(2) C(9) 115.7(4) yes
C(2) C(3) C(3a) 107.6(4) yes
C(3) C(3a) C(8a) 106.1(4) yes
S(1) C(4) C(3a) 120.5(3) yes
C(3a) C(4) N(5) 118.9(4) yes
N(5) C(6) C(7) 115.2(3) yes
C(6) C(7) C(10) 107.3(3) yes
C(6) C(7) C(11) 111.1(4) yes
C(10) C(7) C(11) 109.8(4) yes
O(1) C(8a) C(3a) 109.3(3) yes
C(3a) C(8a) C(8) 137.4(4) yes
O(1') C(2') C(3') 109.4(3) yes
C(3') C(2') C(9') 134.5(4) yes
C(3') C(3'a) C(4') 123.9(3) yes
C(4') C(3'a) C(8'a) 129.8(4) yes
S(1') C(4') N(5') 120.8(3) yes
C(4') N(5') C(6') 129.8(4) yes
C(6') C(7') C(8') 109.0(4) yes
C(8') C(7') C(10') 108.5(4) yes
C(8') C(7') C(11') 110.8(3) yes
C(7') C(8') C(8'a) 116.0(4) yes
O(1') C(8'a) C(8') 114.0(3) yes
O(1) C(2) C(3) 109.4(4) yes
C(3) C(2) C(9) 134.8(4) yes
C(3) C(3a) C(4) 124.6(3) yes
C(4) C(3a) C(8a) 129.3(4) yes
S(1) C(4) N(5) 120.6(3) yes
C(4) N(5) C(6) 129.2(4) yes
C(6) C(7) C(8) 109.7(4) yes
C(8) C(7) C(10) 107.3(4) yes
C(8) C(7) C(11) 111.4(4) yes
C(7) C(8) C(8a) 115.8(4) yes
O(1) C(8a) C(8) 113.3(3) yes
C(2') O(1') C(8'a) 107.4(3) yes
O(1') C(2') C(9') 116.1(4) yes
C(2') C(3') C(3'a) 107.4(3) yes
C(3') C(3'a) C(8'a) 106.2(4) yes
S(1') C(4') C(3'a) 119.7(3) yes
C(3'a) C(4') N(5') 119.4(4) yes
N(5') C(6') C(7') 116.2(3) yes
C(6') C(7') C(10') 108.1(3) yes
C(6') C(7') C(11') 111.2(4) yes
C(10') C(7') C(11') 109.2(4) yes
O(1') C(8'a) C(3'a) 109.6(3) yes
C(3'a) C(8'a) C(8') 136.4(4) yes

loop_
_geom_bond_atom_site_label_1
_geom_bond_atom_site_label_2
_geom_bond_distance
_geom_bond_publ_flag
S(1) C(4) 1.683(4) yes
O(1) C(8a) 1.372(5) yes
C(2) C(9) 1.474(7) yes
C(3a) C(4) 1.453(6) yes
C(4) N(5) 1.317(5) yes
C(6) C(7) 1.531(6) yes
C(7) C(10) 1.526(6) yes
C(8) C(8a) 1.473(6) yes
O(1') C(2') 1.375(5) yes
C(2') C(3') 1.335(6) yes
C(3') C(3'a) 1.443(5) yes
C(3'a) C(8'a) 1.345(5) yes
N(5') C(6') 1.457(5) yes
C(7') C(8') 1.506(6) yes
C(7') C(11') 1.530(6) yes
O(1) C(2) 1.383(5) yes
C(2) C(3) 1.331(6) yes
C(3) C(3a) 1.445(6) yes
C(3a) C(8a) 1.359(5) yes
N(5) C(6) 1.450(6) yes
C(7) C(8) 1.524(6) yes
C(7) C(11) 1.505(7) yes
S(1') C(4') 1.680(4) yes
O(1') C(8'a) 1.376(5) yes
C(2') C(9') 1.485(6) yes
C(3'a) C(4') 1.472(6) yes
C(4') N(5') 1.316(5) yes
C(6') C(7') 1.529(6) yes
C(7') C(10') 1.524(6) yes
C(8') C(8'a) 1.485(6) yes
